data_7037778
loop_
_publ_author_name
'Milner, Lucy M.'
'Hall, Lewis M.'
'Pridmore, Natalie E.'
'Skeats, Matthew K.'
'Whitwood, Adrian C.'
'Lynam, Jason M.'
'Slattery, John M.'

_publ_section_title
;
 Access to novel fluorovinylidene ligands via exploitation of outer-sphere
 electrophilic fluorination: new insights into C-F bond formation and
 activation.
;
_journal_issue 4
_journal_name_full 'Dalton transactions (Cambridge, England : 2003)'
_journal_page_first 1717
_journal_page_last 1726
_journal_paper_doi 10.1039/c5dt04596g
_journal_volume 45
_journal_year 2016
_chemical_formula_moiety 'C41 H34 N2 P Ru, 0.5(C5 H5 N), B F4'
_chemical_formula_sum 'C43.5 H36.5 B F4 N2.5 P Ru'
_chemical_formula_weight 813.10
_chemical_name_systematic
;
 ?
;
_space_group_crystal_system triclinic
_space_group_IT_number 2
_space_group_name_Hall '-P 1'
_space_group_name_H-M_alt 'P -1'
_symmetry_space_group_name_Hall '-P 1'
_symmetry_space_group_name_H-M 'P -1'
_atom_sites_solution_hydrogens geom
_atom_sites_solution_primary direct
_audit_creation_date 2014-04-04
_audit_creation_method
;
Olex2 1.2
(compiled 2014.03.20 svn.r2914 for OlexSys, GUI svn.r4816)
;
_audit_update_record
;
2015-08-20 deposited with the CCDC.
2015-12-14 downloaded from the CCDC.
;
_cell_angle_alpha 99.508(4)
_cell_angle_beta 101.789(6)
_cell_angle_gamma 90.366(5)
_cell_formula_units_Z 4
_cell_length_a 9.6081(8)
_cell_length_b 17.9440(7)
_cell_length_c 21.3274(10)
_cell_measurement_reflns_used 3281
_cell_measurement_temperature 110.05(10)
_cell_measurement_theta_max 28.0980
_cell_measurement_theta_min 6.2440
_cell_volume 3546.9(4)
_computing_cell_refinement
;
CrysAlisPro, Agilent Technologies,
Version 1.171.37.31 (release 14-01-2014 CrysAlis171 .NET)
(compiled Jan 14 2014,18:38:05)
;
_computing_data_collection
;
CrysAlisPro, Agilent Technologies,
Version 1.171.37.31 (release 14-01-2014 CrysAlis171 .NET)
(compiled Jan 14 2014,18:38:05)
;
_computing_data_reduction
;
CrysAlisPro, Agilent Technologies,
Version 1.171.37.31 (release 14-01-2014 CrysAlis171 .NET)
(compiled Jan 14 2014,18:38:05)
;
_computing_molecular_graphics 'Olex2 (Dolomanov et al., 2009)'
_computing_publication_material 'Olex2 (Dolomanov et al., 2009)'
_computing_structure_refinement 'ShelXL (Sheldrick, 2008)'
_computing_structure_solution 'ShelXS (Sheldrick, 2008)'
_diffrn_ambient_environment N~2~
_diffrn_ambient_temperature 110.05(10)
_diffrn_detector 'CCD plate'
_diffrn_detector_area_resol_mean 16.1450
_diffrn_detector_type Eos
_diffrn_measured_fraction_theta_full 0.997
_diffrn_measured_fraction_theta_max 0.853
_diffrn_measurement_device 'four-circle diffractometer'
_diffrn_measurement_device_type 'SuperNova, Single source at offset, Eos'
_diffrn_measurement_method '\w scans'
_diffrn_orient_matrix_UB_11 0.0105579000
_diffrn_orient_matrix_UB_12 -0.0130587000
_diffrn_orient_matrix_UB_13 -0.0319267000
_diffrn_orient_matrix_UB_21 -0.0742194000
_diffrn_orient_matrix_UB_22 -0.0078222000
_diffrn_orient_matrix_UB_23 -0.0109128000
_diffrn_orient_matrix_UB_31 -0.0085232000
_diffrn_orient_matrix_UB_32 0.0371576000
_diffrn_orient_matrix_UB_33 -0.0071947000
_diffrn_radiation_monochromator mirror
_diffrn_radiation_probe x-ray
_diffrn_radiation_type MoK\a
_diffrn_radiation_wavelength 0.71073
_diffrn_reflns_av_unetI/netI 0.0777
_diffrn_reflns_laue_measured_fraction_full 0.997
_diffrn_reflns_laue_measured_fraction_max 0.853
_diffrn_reflns_limit_h_max 10
_diffrn_reflns_limit_h_min -12
_diffrn_reflns_limit_k_max 23
_diffrn_reflns_limit_k_min -23
_diffrn_reflns_limit_l_max 27
_diffrn_reflns_limit_l_min -28
_diffrn_reflns_number 16538
_diffrn_reflns_point_group_measured_fraction_full 0.997
_diffrn_reflns_point_group_measured_fraction_max 0.853
_diffrn_reflns_theta_full 25.242
_diffrn_reflns_theta_max 28.326
_diffrn_reflns_theta_min 2.915
_diffrn_source 'SuperNova (Mo) X-ray Source'
_exptl_absorpt_coefficient_mu 0.545
_exptl_absorpt_correction_T_max 0.986
_exptl_absorpt_correction_T_min 0.884
_exptl_absorpt_correction_type analytical
_exptl_absorpt_process_details
;
CrysAlisPro, Agilent Technologies,
Version 1.171.37.31 (release 14-01-2014 CrysAlis171 .NET)
(compiled Jan 14 2014,18:38:05)
Analytical numeric absorption correction using a multifaceted crystal
            model based on expressions derived by R.C. Clark & J.S. Reid.
(Clark, R. C. & Reid, J. S. (1995). Acta Cryst. A51, 887-897)
Empirical absorption correction using spherical harmonics,
 implemented in SCALE3 ABSPACK scaling algorithm.
;
_exptl_crystal_colour 'clear dark red'
_exptl_crystal_colour_lustre clear
_exptl_crystal_colour_modifier dark
_exptl_crystal_colour_primary red
_exptl_crystal_density_diffrn 1.523
_exptl_crystal_description plate
_exptl_crystal_F_000 1660
_exptl_crystal_size_max 0.4117
_exptl_crystal_size_mid 0.2117
_exptl_crystal_size_min 0.0261
_refine_diff_density_max 1.345
_refine_diff_density_min -2.026
_refine_diff_density_rms 0.133
_refine_ls_extinction_method none
_refine_ls_goodness_of_fit_ref 0.951
_refine_ls_hydrogen_treatment constr
_refine_ls_matrix_type full
_refine_ls_number_parameters 956
_refine_ls_number_reflns 16538
_refine_ls_number_restraints 636
_refine_ls_restrained_S_all 0.965
_refine_ls_R_factor_all 0.0922
_refine_ls_R_factor_gt 0.0560
_refine_ls_shift/su_max 0.001
_refine_ls_shift/su_mean 0.000
_refine_ls_structure_factor_coef Fsqd
_refine_ls_weighting_details 'w=1/[\s^2^(Fo^2^)+(0.0988P)^2^] where P=(Fo^2^+2Fc^2^)/3'
_refine_ls_weighting_scheme calc
_refine_ls_wR_factor_gt 0.1396
_refine_ls_wR_factor_ref 0.1545
_reflns_Friedel_coverage 0.000
_reflns_number_gt 10765
_reflns_number_total 16538
_reflns_threshold_expression 'I > 2\s(I)'
_cod_data_source_file c5dt04596g2.cif
_cod_data_source_block '[12]BF4.py'
_cod_depositor_comments 'Adding full bibliography for 7037771--7037778.cif.'
_cod_original_cell_volume 3547.0(4)
_cod_original_formula_sum 'C43.50 H36.50 B F4 N2.50 P Ru'
_cod_database_code 7037778
_shelxl_version_number 2013-4
_chemical_oxdiff_formula 'C43.5 H36.5 B1 F4 N2.5 P1 Ru1'
_chemical_oxdiff_usercomment 'Lucym-171 red plate'
_shelx_space_group_comment
;
The symmetry employed for this shelxl refinement is uniquely defined
by the following loop, which should always be used as a source of
symmetry information in preference to the above space-group names.
They are only intended as comments.
;
_diffrn_oxdiff_twin_integration_method simultaneous
_olex2_refinement_description
;
1. Uiso/Uaniso restraints and constraints
All non-hydrogen atoms restrained to be isotropic: with sigma of 0.005 and
sigma for terminal atoms of 0.01
;
_olex2_computing_structure_refinement_long 'ShelXL (Sheldrick, 2008)'
_olex2_computing_structure_solution_long 'ShelXS (Sheldrick, 2008)'
_olex2_exptl_crystal_mounting_method 'oil on loop'

loop_
_space_group_symop_operation_xyz
'x, y, z'
'-x, -y, -z'

loop_
_atom_site_label
_atom_site_type_symbol
_atom_site_fract_x
_atom_site_fract_y
_atom_site_fract_z
_atom_site_U_iso_or_equiv
_atom_site_adp_type
_atom_site_occupancy
_atom_site_site_symmetry_order
_atom_site_calc_flag
_atom_site_refinement_flags_posn
Ru1 Ru 1.12552(8) 0.99734(3) 0.69383(2) 0.01211(17) Uani 1 1 d .
P1 P 0.9116(2) 0.94982(11) 0.63365(7) 0.0113(5) Uani 1 1 d .
N1 N 1.1445(7) 0.8751(3) 0.7694(2) 0.0135(14) Uani 1 1 d .
N2 N 1.0634(8) 0.9244(4) 0.8685(3) 0.0156(15) Uani 1 1 d .
C1 C 1.1434(10) 1.1137(4) 0.6674(3) 0.0201(19) Uani 1 1 d .
H1 H 1.0691 1.1485 0.6658 0.024 Uiso 1 1 calc R
C2 C 1.2501(10) 1.1071(5) 0.7221(3) 0.0239(19) Uani 1 1 d .
H2 H 1.2580 1.1356 0.7644 0.029 Uiso 1 1 calc R
C3 C 1.3426(10) 1.0513(4) 0.7037(3) 0.0214(17) Uani 1 1 d .
H3 H 1.4251 1.0365 0.7310 0.026 Uiso 1 1 calc R
C4 C 1.2911(11) 1.0214(5) 0.6376(3) 0.0249(19) Uani 1 1 d .
H4 H 1.3327 0.9825 0.6124 0.030 Uiso 1 1 calc R
C5 C 1.1674(9) 1.0591(4) 0.6151(3) 0.0164(17) Uani 1 1 d .
H5 H 1.1103 1.0495 0.5724 0.020 Uiso 1 1 calc R
C6 C 1.1768(9) 0.8937(4) 0.7129(3) 0.0157(18) Uani 1 1 d .
C7 C 1.2384(9) 0.8360(4) 0.6768(3) 0.0123(16) Uani 1 1 d .
H7 H 1.2608 0.8447 0.6371 0.015 Uiso 1 1 calc R
C8 C 1.2686(9) 0.7665(4) 0.6956(3) 0.0150(17) Uani 1 1 d .
H8 H 1.3144 0.7296 0.6705 0.018 Uiso 1 1 calc R
C9 C 1.2305(10) 0.7521(4) 0.7522(3) 0.0200(18) Uani 1 1 d .
H9 H 1.2484 0.7045 0.7656 0.024 Uiso 1 1 calc R
C10 C 1.1676(10) 0.8064(4) 0.7883(3) 0.0164(17) Uani 1 1 d .
H10 H 1.1399 0.7964 0.8265 0.020 Uiso 1 1 calc R
C11 C 1.0821(9) 0.9354(4) 0.8049(3) 0.0165(18) Uani 1 1 d .
C12 C 1.0618(9) 0.9999(4) 0.7805(3) 0.0120(17) Uani 1 1 d .
C13 C 1.0169(10) 1.0682(4) 0.8205(3) 0.0162(18) Uani 1 1 d .
C14 C 1.1171(10) 1.1242(4) 0.8593(3) 0.0215(19) Uani 1 1 d .
H14 H 1.2159 1.1167 0.8623 0.026 Uiso 1 1 calc R
C15 C 1.0743(11) 1.1885(5) 0.8922(3) 0.026(2) Uani 1 1 d .
H15 H 1.1437 1.2258 0.9168 0.032 Uiso 1 1 calc R
C16 C 0.9338(11) 1.2005(5) 0.8907(3) 0.025(2) Uani 1 1 d .
H16 H 0.9054 1.2462 0.9132 0.030 Uiso 1 1 calc R
C17 C 0.8310(10) 1.1443(4) 0.8553(3) 0.0217(19) Uani 1 1 d .
H17 H 0.7331 1.1510 0.8554 0.026 Uiso 1 1 calc R
C18 C 0.8735(10) 1.0789(4) 0.8200(3) 0.0174(18) Uani 1 1 d .
H18 H 0.8042 1.0415 0.7955 0.021 Uiso 1 1 calc R
C19 C 0.9309(10) 0.9108(4) 0.8767(3) 0.0177(18) Uani 1 1 d .
H19 H 0.8527 0.9054 0.8407 0.021 Uiso 1 1 calc R
C20 C 0.9096(11) 0.9049(4) 0.9375(3) 0.026(2) Uani 1 1 d .
H20 H 0.8158 0.8982 0.9441 0.031 Uiso 1 1 calc R
C21 C 1.0225(12) 0.9086(5) 0.9882(3) 0.032(2) Uani 1 1 d .
H21 H 1.0086 0.9018 1.0297 0.039 Uiso 1 1 calc R
C22 C 1.1587(11) 0.9226(5) 0.9788(3) 0.032(2) Uani 1 1 d .
H22 H 1.2381 0.9271 1.0142 0.039 Uiso 1 1 calc R
C23 C 1.1774(12) 0.9297(4) 0.9185(3) 0.0251(18) Uani 1 1 d .
H23 H 1.2702 0.9384 0.9115 0.030 Uiso 1 1 calc R
C24 C 0.7981(9) 0.8957(4) 0.6725(3) 0.0115(16) Uani 1 1 d .
C25 C 0.8445(11) 0.8267(4) 0.6877(3) 0.0192(19) Uani 1 1 d .
H25 H 0.9275 0.8070 0.6745 0.023 Uiso 1 1 calc R
C26 C 0.7714(10) 0.7856(5) 0.7221(3) 0.0209(19) Uani 1 1 d .
H26 H 0.8042 0.7383 0.7322 0.025 Uiso 1 1 calc R
C27 C 0.6517(11) 0.8147(4) 0.7410(3) 0.0207(17) Uani 1 1 d .
H27 H 0.6017 0.7875 0.7647 0.025 Uiso 1 1 calc R
C28 C 0.6041(10) 0.8823(4) 0.7261(3) 0.0201(19) Uani 1 1 d .
H28 H 0.5215 0.9019 0.7397 0.024 Uiso 1 1 calc R
C29 C 0.6745(9) 0.9223(4) 0.6917(3) 0.0146(17) Uani 1 1 d .
H29 H 0.6386 0.9687 0.6808 0.018 Uiso 1 1 calc R
C30 C 0.9122(9) 0.8812(4) 0.5589(3) 0.0128(17) Uani 1 1 d .
C31 C 1.0304(10) 0.8752(4) 0.5323(3) 0.0160(18) Uani 1 1 d .
H31 H 1.1130 0.9064 0.5525 0.019 Uiso 1 1 calc R
C32 C 1.0308(10) 0.8232(4) 0.4751(3) 0.0162(17) Uani 1 1 d .
H32 H 1.1127 0.8214 0.4565 0.019 Uiso 1 1 calc R
C33 C 0.9199(10) 0.7765(4) 0.4465(3) 0.0186(19) Uani 1 1 d .
H33 H 0.9242 0.7400 0.4093 0.022 Uiso 1 1 calc R
C34 C 0.7963(10) 0.7818(4) 0.4721(3) 0.0204(19) Uani 1 1 d .
H34 H 0.7147 0.7501 0.4513 0.025 Uiso 1 1 calc R
C35 C 0.7939(10) 0.8339(4) 0.5283(3) 0.0154(17) Uani 1 1 d .
H35 H 0.7105 0.8371 0.5459 0.018 Uiso 1 1 calc R
C36 C 0.7889(9) 1.0214(4) 0.6042(3) 0.0127(17) Uani 1 1 d .
C37 C 0.7126(10) 1.0178(4) 0.5410(3) 0.0195(19) Uani 1 1 d .
H37 H 0.7226 0.9760 0.5087 0.023 Uiso 1 1 calc R
C38 C 0.6233(10) 1.0736(5) 0.5246(3) 0.0226(19) Uani 1 1 d .
H38 H 0.5734 1.0708 0.4809 0.027 Uiso 1 1 calc R
C39 C 0.6047(9) 1.1343(5) 0.5709(3) 0.022(2) Uani 1 1 d .
H39 H 0.5418 1.1726 0.5590 0.026 Uiso 1 1 calc R
C40 C 0.6777(10) 1.1392(4) 0.6345(3) 0.0212(19) Uani 1 1 d .
H40 H 0.6624 1.1796 0.6669 0.025 Uiso 1 1 calc R
C41 C 0.7743(9) 1.0840(4) 0.6504(3) 0.0157(17) Uani 1 1 d .
H41 H 0.8305 1.0891 0.6932 0.019 Uiso 1 1 calc R
Ru2 Ru 0.57013(8) 0.49842(3) 0.70017(2) 0.01287(17) Uani 1 1 d .
P2 P 0.7203(2) 0.45117(11) 0.63529(7) 0.0122(5) Uani 1 1 d .
N3 N 0.6252(8) 0.3778(3) 0.7769(2) 0.0154(15) Uani 1 1 d .
N4 N 0.8041(8) 0.4262(4) 0.8722(2) 0.0155(15) Uani 1 1 d .
C42 C 0.4775(10) 0.6094(4) 0.7324(3) 0.0204(18) Uani 1 1 d .
H42 H 0.5118 0.6396 0.7737 0.025 Uiso 1 1 calc R
C43 C 0.5258(9) 0.6151(4) 0.6751(3) 0.0162(17) Uani 1 1 d .
H43 H 0.5979 0.6492 0.6707 0.019 Uiso 1 1 calc R
C44 C 0.4450(10) 0.5595(4) 0.6251(3) 0.0226(19) Uani 1 1 d .
H44 H 0.4553 0.5502 0.5812 0.027 Uiso 1 1 calc R
C45 C 0.3460(9) 0.5197(4) 0.6509(3) 0.0199(17) Uani 1 1 d .
H45 H 0.2791 0.4805 0.6276 0.024 Uiso 1 1 calc R
C46 C 0.3677(10) 0.5504(5) 0.7180(3) 0.0269(19) Uani 1 1 d .
H46 H 0.3183 0.5347 0.7482 0.032 Uiso 1 1 calc R
C47 C 0.5425(8) 0.3942(4) 0.7202(3) 0.0109(16) Uani 1 1 d .
C48 C 0.4444(10) 0.3359(4) 0.6857(3) 0.0187(18) Uani 1 1 d .
H48 H 0.3831 0.3444 0.6468 0.022 Uiso 1 1 calc R
C49 C 0.4319(10) 0.2674(4) 0.7048(3) 0.0185(18) Uani 1 1 d .
H49 H 0.3627 0.2299 0.6804 0.022 Uiso 1 1 calc R
C50 C 0.5245(10) 0.2541(5) 0.7618(3) 0.0212(19) Uani 1 1 d .
H50 H 0.5206 0.2066 0.7757 0.025 Uiso 1 1 calc R
C51 C 0.6179(10) 0.3086(4) 0.7963(3) 0.0171(17) Uani 1 1 d .
H51 H 0.6802 0.2996 0.8348 0.020 Uiso 1 1 calc R
C52 C 0.7191(9) 0.4389(4) 0.8102(3) 0.0124(17) Uani 1 1 d .
C53 C 0.7151(9) 0.5022(4) 0.7847(3) 0.0166(18) Uani 1 1 d .
C54 C 0.8076(9) 0.5679(4) 0.8214(3) 0.0132(17) Uani 1 1 d .
C55 C 0.7503(11) 0.6252(5) 0.8601(3) 0.028(2) Uani 1 1 d .
H55 H 0.6543 0.6201 0.8643 0.034 Uiso 1 1 calc R
C56 C 0.8333(12) 0.6905(5) 0.8929(3) 0.031(2) Uani 1 1 d .
H56 H 0.7930 0.7295 0.9185 0.037 Uiso 1 1 calc R
C57 C 0.9757(10) 0.6974(5) 0.8877(3) 0.025(2) Uani 1 1 d .
H57 H 1.0320 0.7414 0.9094 0.030 Uiso 1 1 calc R
C58 C 1.0321(11) 0.6421(5) 0.8521(3) 0.025(2) Uani 1 1 d .
H58 H 1.1292 0.6469 0.8495 0.030 Uiso 1 1 calc R
C59 C 0.9520(10) 0.5781(5) 0.8189(3) 0.0195(19) Uani 1 1 d .
H59 H 0.9953 0.5399 0.7938 0.023 Uiso 1 1 calc R
C60 C 0.7441(12) 0.4374(4) 0.9254(3) 0.0274(19) Uani 1 1 d .
H60 H 0.6483 0.4521 0.9215 0.033 Uiso 1 1 calc R
C61 C 0.8230(11) 0.4273(5) 0.9854(3) 0.031(2) Uani 1 1 d .
H61 H 0.7810 0.4328 1.0225 0.037 Uiso 1 1 calc R
C62 C 0.9635(12) 0.4090(5) 0.9901(3) 0.031(2) Uani 1 1 d .
H62 H 1.0190 0.4031 1.0312 0.037 Uiso 1 1 calc R
C63 C 1.0253(10) 0.3992(4) 0.9366(3) 0.024(2) Uani 1 1 d .
H63 H 1.1219 0.3861 0.9400 0.028 Uiso 1 1 calc R
C64 C 0.9415(11) 0.4092(4) 0.8770(3) 0.023(2) Uani 1 1 d .
H64 H 0.9820 0.4039 0.8395 0.028 Uiso 1 1 calc R
C65 C 0.6454(10) 0.3824(4) 0.5613(3) 0.0148(18) Uani 1 1 d .
C66 C 0.4966(9) 0.3799(4) 0.5345(3) 0.0116(16) Uani 1 1 d .
H66 H 0.4362 0.4127 0.5553 0.014 Uiso 1 1 calc R
C67 C 0.4398(10) 0.3295(4) 0.4781(3) 0.0168(18) Uani 1 1 d .
H67 H 0.3409 0.3283 0.4598 0.020 Uiso 1 1 calc R
C68 C 0.5298(10) 0.2802(4) 0.4482(3) 0.0144(17) Uani 1 1 d .
H68 H 0.4914 0.2453 0.4099 0.017 Uiso 1 1 calc R
C69 C 0.6723(10) 0.2828(4) 0.4744(3) 0.0176(18) Uani 1 1 d .
H69 H 0.7323 0.2493 0.4541 0.021 Uiso 1 1 calc R
C70 C 0.7307(10) 0.3337(4) 0.5303(3) 0.0181(18) Uani 1 1 d .
H70 H 0.8303 0.3351 0.5474 0.022 Uiso 1 1 calc R
C71 C 0.8096(10) 0.5221(4) 0.6026(3) 0.0145(17) Uani 1 1 d .
C72 C 0.8745(10) 0.5852(4) 0.6467(3) 0.0190(19) Uani 1 1 d .
H72 H 0.8670 0.5907 0.6910 0.023 Uiso 1 1 calc R
C73 C 0.9487(9) 0.6392(4) 0.6268(3) 0.0193(18) Uani 1 1 d .
H73 H 0.9925 0.6813 0.6578 0.023 Uiso 1 1 calc R
C74 C 0.9617(9) 0.6339(4) 0.5625(3) 0.0196(19) Uani 1 1 d .
H74 H 1.0149 0.6713 0.5496 0.024 Uiso 1 1 calc R
C75 C 0.8954(10) 0.5729(5) 0.5179(3) 0.0205(18) Uani 1 1 d .
H75 H 0.9009 0.5688 0.4735 0.025 Uiso 1 1 calc R
C76 C 0.8196(9) 0.5168(4) 0.5379(3) 0.0115(16) Uani 1 1 d .
H76 H 0.7748 0.4750 0.5069 0.014 Uiso 1 1 calc R
C77 C 0.8688(9) 0.3969(4) 0.6714(3) 0.0125(16) Uani 1 1 d .
C78 C 1.0101(9) 0.4254(4) 0.6878(3) 0.0169(18) Uani 1 1 d .
H78 H 1.0330 0.4727 0.6772 0.020 Uiso 1 1 calc R
C79 C 1.1183(10) 0.3842(4) 0.7198(3) 0.0192(19) Uani 1 1 d .
H79 H 1.2143 0.4029 0.7300 0.023 Uiso 1 1 calc R
C80 C 1.0830(11) 0.3156(4) 0.7364(3) 0.0214(18) Uani 1 1 d .
H80 H 1.1547 0.2882 0.7595 0.026 Uiso 1 1 calc R
C81 C 0.9420(9) 0.2870(4) 0.7190(3) 0.0157(17) Uani 1 1 d .
H81 H 0.9186 0.2398 0.7298 0.019 Uiso 1 1 calc R
C82 C 0.8371(10) 0.3264(4) 0.6865(3) 0.0141(17) Uani 1 1 d .
H82 H 0.7422 0.3058 0.6741 0.017 Uiso 1 1 calc R
N5 N 0.4411(9) 0.7107(5) 0.8942(4) 0.055(2) Uani 1 1 d .
C83 C 0.4736(10) 0.7852(5) 0.9073(4) 0.051(2) Uani 1 1 d .
H83 H 0.4725 0.8106 0.8715 0.062 Uiso 1 1 calc R
C84 C 0.5086(11) 0.8277(6) 0.9687(4) 0.054(2) Uani 1 1 d .
H84 H 0.5246 0.8810 0.9750 0.065 Uiso 1 1 calc R
C85 C 0.5193(13) 0.7898(6) 1.0203(5) 0.062(3) Uani 1 1 d .
H85 H 0.5394 0.8171 1.0635 0.075 Uiso 1 1 calc R
C86 C 0.5003(14) 0.7100(7) 1.0089(5) 0.066(3) Uani 1 1 d .
H86 H 0.5148 0.6819 1.0435 0.079 Uiso 1 1 calc R
C87 C 0.4597(13) 0.6753(6) 0.9450(5) 0.067(3) Uani 1 1 d .
H87 H 0.4438 0.6220 0.9367 0.081 Uiso 1 1 calc R
F5 F 0.2209(7) 0.4883(3) 0.8654(2) 0.0467(15) Uani 1 1 d .
F6 F 0.4449(10) 0.4721(6) 0.8607(4) 0.134(3) Uani 1 1 d .
F7 F 0.3760(7) 0.4588(3) 0.9504(2) 0.0682(17) Uani 1 1 d .
F8 F 0.3099(11) 0.3723(4) 0.8638(4) 0.139(3) Uani 1 1 d .
B2 B 0.3394(12) 0.4472(6) 0.8841(4) 0.042(2) Uani 1 1 d .
F1 F 0.5028(7) 1.0701(3) 0.8469(3) 0.0707(18) Uani 1 1 d .
F2 F 0.6536(8) 0.9843(4) 0.8805(3) 0.070(2) Uani 1 1 d .
F3 F 0.4242(6) 0.9454(3) 0.8373(2) 0.0429(13) Uani 1 1 d .
F4 F 0.4817(8) 1.0215(4) 0.9345(3) 0.082(2) Uani 1 1 d .
B1 B 0.5130(11) 1.0062(5) 0.8759(4) 0.033(2) Uani 1 1 d .

loop_
_atom_site_aniso_label
_atom_site_aniso_U_11
_atom_site_aniso_U_22
_atom_site_aniso_U_33
_atom_site_aniso_U_23
_atom_site_aniso_U_13
_atom_site_aniso_U_12
Ru1 0.0110(4) 0.0086(3) 0.0167(2) 0.0006(2) 0.0042(2) -0.0005(3)
P1 0.0111(12) 0.0073(10) 0.0157(7) -0.0009(7) 0.0053(7) 0.0012(10)
N1 0.013(3) 0.011(3) 0.015(2) -0.0001(19) 0.001(2) 0.006(3)
N2 0.016(3) 0.013(3) 0.017(2) 0.002(2) 0.003(2) 0.003(3)
C1 0.024(4) 0.014(3) 0.026(3) 0.009(2) 0.010(3) 0.000(3)
C2 0.025(4) 0.021(4) 0.027(3) 0.001(3) 0.013(3) -0.013(3)
C3 0.015(4) 0.019(3) 0.031(3) 0.004(3) 0.006(3) -0.009(3)
C4 0.029(4) 0.020(4) 0.028(3) 0.006(3) 0.013(3) -0.002(3)
C5 0.016(4) 0.013(3) 0.024(3) 0.005(2) 0.009(2) 0.007(3)
C6 0.010(4) 0.022(4) 0.015(2) 0.004(2) 0.001(2) 0.000(3)
C7 0.009(3) 0.011(3) 0.016(2) -0.001(2) 0.003(2) 0.004(3)
C8 0.011(4) 0.011(3) 0.020(2) -0.002(2) 0.002(2) 0.003(3)
C9 0.020(4) 0.012(3) 0.025(3) 0.002(2) 0.001(3) 0.005(3)
C10 0.016(4) 0.016(3) 0.019(2) 0.008(2) 0.003(2) 0.002(3)
C11 0.015(4) 0.018(3) 0.016(2) 0.000(2) 0.005(2) -0.001(3)
C12 0.009(4) 0.007(3) 0.019(2) 0.001(2) 0.001(2) 0.001(3)
C13 0.020(4) 0.014(3) 0.016(2) 0.004(2) 0.005(2) -0.001(3)
C14 0.017(4) 0.020(4) 0.027(3) 0.000(3) 0.007(3) -0.005(3)
C15 0.030(4) 0.020(4) 0.028(3) -0.004(3) 0.012(3) -0.008(3)
C16 0.038(4) 0.014(3) 0.022(3) 0.002(2) 0.004(3) 0.000(3)
C17 0.022(4) 0.019(4) 0.025(3) 0.004(3) 0.007(3) 0.012(3)
C18 0.020(4) 0.015(3) 0.016(2) 0.001(2) 0.003(2) -0.001(3)
C19 0.017(4) 0.015(3) 0.021(3) -0.001(2) 0.006(3) 0.002(3)
C20 0.032(4) 0.022(4) 0.029(3) 0.006(3) 0.015(3) 0.001(3)
C21 0.050(5) 0.027(4) 0.023(3) 0.006(3) 0.013(3) 0.005(4)
C22 0.039(4) 0.030(4) 0.023(3) 0.001(3) -0.004(3) 0.007(3)
C23 0.026(4) 0.019(3) 0.028(3) 0.002(2) -0.002(3) 0.006(3)
C24 0.013(4) 0.005(3) 0.014(2) -0.002(2) 0.000(2) -0.005(3)
C25 0.017(4) 0.017(4) 0.022(3) 0.001(3) 0.002(3) -0.004(3)
C26 0.023(4) 0.015(3) 0.023(3) 0.002(2) 0.000(3) -0.007(3)
C27 0.018(4) 0.022(4) 0.021(3) -0.003(2) 0.006(3) -0.003(3)
C28 0.013(4) 0.021(4) 0.023(3) -0.006(2) 0.003(2) -0.006(3)
C29 0.010(4) 0.012(3) 0.020(2) -0.005(2) 0.003(2) -0.002(3)
C30 0.014(4) 0.011(3) 0.013(2) 0.002(2) 0.002(2) 0.002(3)
C31 0.015(4) 0.010(3) 0.021(3) 0.004(2) -0.001(2) -0.001(3)
C32 0.014(4) 0.016(3) 0.019(2) 0.003(2) 0.006(2) 0.009(3)
C33 0.028(4) 0.013(3) 0.017(2) 0.006(2) 0.007(3) 0.006(3)
C34 0.021(4) 0.017(4) 0.020(3) -0.002(2) 0.002(3) -0.003(3)
C35 0.014(4) 0.012(3) 0.020(2) 0.001(2) 0.003(2) -0.005(3)
C36 0.008(4) 0.007(3) 0.022(3) -0.001(2) 0.004(2) -0.001(3)
C37 0.019(4) 0.018(4) 0.023(3) 0.004(3) 0.009(3) 0.001(3)
C38 0.021(4) 0.023(4) 0.023(3) 0.005(3) 0.002(3) -0.001(3)
C39 0.016(4) 0.020(4) 0.031(3) 0.006(3) 0.005(3) 0.004(3)
C40 0.023(4) 0.014(3) 0.026(3) -0.003(2) 0.008(3) 0.001(3)
C41 0.015(4) 0.011(3) 0.019(2) -0.004(2) 0.001(2) 0.000(3)
Ru2 0.0092(4) 0.0081(3) 0.0202(3) -0.0001(2) 0.0024(2) 0.0014(3)
P2 0.0081(12) 0.0096(11) 0.0173(7) 0.0004(7) 0.0003(7) 0.0014(10)
N3 0.015(3) 0.012(3) 0.018(2) 0.001(2) 0.001(2) 0.005(3)
N4 0.013(3) 0.014(3) 0.017(2) -0.001(2) 0.000(2) 0.001(3)
C42 0.022(4) 0.009(3) 0.023(3) -0.009(2) -0.001(3) 0.003(3)
C43 0.014(4) 0.006(3) 0.025(3) -0.001(2) -0.002(2) 0.002(3)
C44 0.023(4) 0.018(4) 0.024(3) 0.003(3) 0.001(3) 0.006(3)
C45 0.012(4) 0.008(3) 0.035(3) 0.001(3) -0.003(3) 0.002(3)
C46 0.021(4) 0.028(4) 0.031(3) 0.003(3) 0.007(3) 0.011(3)
C47 0.004(3) 0.008(3) 0.020(2) -0.004(2) 0.004(2) -0.003(3)
C48 0.016(4) 0.022(4) 0.018(2) 0.003(2) 0.005(2) 0.004(3)
C49 0.016(4) 0.014(3) 0.025(3) -0.002(2) 0.007(3) -0.004(3)
C50 0.018(4) 0.017(4) 0.031(3) 0.003(3) 0.010(3) 0.004(3)
C51 0.017(4) 0.012(3) 0.022(3) -0.001(2) 0.005(3) 0.001(3)
C52 0.010(4) 0.011(3) 0.016(2) 0.000(2) 0.003(2) 0.003(3)
C53 0.014(4) 0.017(3) 0.019(2) -0.002(2) 0.005(2) 0.000(3)
C54 0.015(4) 0.008(3) 0.016(2) 0.004(2) 0.000(2) 0.000(3)
C55 0.030(5) 0.023(4) 0.028(3) -0.001(3) 0.003(3) 0.002(3)
C56 0.037(4) 0.024(4) 0.027(3) -0.005(3) 0.002(3) 0.003(3)
C57 0.028(4) 0.016(4) 0.025(3) 0.001(3) -0.006(3) -0.008(3)
C58 0.027(4) 0.026(4) 0.022(3) 0.009(3) 0.004(3) -0.005(3)
C59 0.020(4) 0.019(4) 0.019(3) 0.005(2) 0.001(2) -0.003(3)
C60 0.026(4) 0.028(4) 0.031(3) 0.002(3) 0.016(3) -0.005(4)
C61 0.044(5) 0.028(4) 0.021(3) 0.001(3) 0.013(3) -0.013(3)
C62 0.043(5) 0.021(4) 0.026(3) 0.009(3) -0.003(3) -0.007(3)
C63 0.025(4) 0.013(3) 0.028(3) 0.004(3) -0.005(3) -0.003(3)
C64 0.023(4) 0.019(4) 0.027(3) 0.002(3) 0.008(3) 0.005(3)
C65 0.015(4) 0.013(3) 0.018(2) 0.004(2) 0.007(2) -0.002(3)
C66 0.010(3) 0.006(3) 0.018(2) 0.001(2) 0.003(2) 0.000(3)
C67 0.017(4) 0.013(3) 0.019(2) 0.002(2) 0.001(2) 0.005(3)
C68 0.018(4) 0.007(3) 0.017(2) 0.001(2) 0.001(2) -0.004(3)
C69 0.020(4) 0.012(3) 0.020(3) -0.003(2) 0.005(2) 0.007(3)
C70 0.014(4) 0.020(4) 0.019(3) 0.002(2) 0.000(2) -0.001(3)
C71 0.009(4) 0.010(3) 0.024(3) 0.003(2) 0.001(2) 0.003(3)
C72 0.018(4) 0.018(4) 0.021(3) 0.003(2) 0.003(2) 0.007(3)
C73 0.014(4) 0.008(3) 0.031(3) -0.002(2) -0.001(3) -0.001(3)
C74 0.013(4) 0.014(3) 0.035(3) 0.009(3) 0.009(3) -0.001(3)
C75 0.016(4) 0.024(4) 0.026(3) 0.010(3) 0.008(3) 0.003(3)
C76 0.008(3) 0.006(3) 0.021(2) -0.001(2) 0.005(2) -0.001(3)
C77 0.007(3) 0.014(3) 0.015(2) -0.002(2) 0.000(2) -0.002(3)
C78 0.018(4) 0.013(3) 0.019(2) 0.000(2) 0.003(2) 0.001(3)
C79 0.011(4) 0.019(3) 0.024(3) -0.003(2) 0.003(2) 0.002(3)
C80 0.025(4) 0.015(3) 0.022(3) -0.002(2) 0.005(3) 0.013(3)
C81 0.016(4) 0.009(3) 0.022(3) -0.002(2) 0.008(2) 0.003(3)
C82 0.011(4) 0.011(3) 0.019(2) 0.000(2) 0.003(2) -0.001(3)
N5 0.056(4) 0.053(4) 0.053(3) 0.001(3) 0.008(3) 0.006(3)
C83 0.046(4) 0.052(4) 0.050(4) 0.000(3) 0.003(3) 0.006(4)
C84 0.048(4) 0.052(4) 0.056(4) 0.000(3) 0.003(3) 0.006(4)
C85 0.055(5) 0.069(5) 0.059(4) 0.001(4) 0.008(4) 0.004(4)
C86 0.062(5) 0.070(5) 0.066(4) 0.016(4) 0.009(4) 0.009(4)
C87 0.066(5) 0.064(5) 0.073(5) 0.008(4) 0.020(4) 0.002(4)
F5 0.030(3) 0.050(3) 0.054(3) -0.002(2) 0.002(2) 0.029(3)
F6 0.075(5) 0.223(8) 0.158(6) 0.119(6) 0.077(5) 0.072(6)
F7 0.076(4) 0.074(4) 0.041(3) 0.000(2) -0.012(3) -0.001(3)
F8 0.169(7) 0.092(5) 0.097(5) -0.031(4) -0.069(5) 0.062(5)
B2 0.031(4) 0.053(5) 0.038(4) 0.004(3) 0.003(3) 0.006(4)
F1 0.073(4) 0.073(4) 0.056(3) 0.017(3) -0.014(3) -0.020(3)
F2 0.030(4) 0.077(4) 0.093(4) 0.002(3) 0.001(3) 0.010(4)
F3 0.024(3) 0.057(3) 0.038(2) -0.021(2) 0.009(2) -0.015(2)
F4 0.101(5) 0.095(4) 0.048(3) -0.018(3) 0.034(3) -0.038(4)
B1 0.030(4) 0.039(4) 0.026(3) -0.002(3) 0.000(3) -0.005(4)

loop_
_atom_type_symbol
_atom_type_description
_atom_type_scat_dispersion_real
_atom_type_scat_dispersion_imag
_atom_type_scat_source
C C 0.0033 0.0016 'International Tables Vol C Tables 4.2.6.8 and 6.1.1.4'
H H 0.0000 0.0000 'International Tables Vol C Tables 4.2.6.8 and 6.1.1.4'
B B 0.0013 0.0007 'International Tables Vol C Tables 4.2.6.8 and 6.1.1.4'
F F 0.0171 0.0103 'International Tables Vol C Tables 4.2.6.8 and 6.1.1.4'
N N 0.0061 0.0033 'International Tables Vol C Tables 4.2.6.8 and 6.1.1.4'
P P 0.1023 0.0942 'International Tables Vol C Tables 4.2.6.8 and 6.1.1.4'
Ru Ru -1.2594 0.8363 'International Tables Vol C Tables 4.2.6.8 and 6.1.1.4'

loop_
_exptl_crystal_face_index_h
_exptl_crystal_face_index_k
_exptl_crystal_face_index_l
_exptl_crystal_face_perp_dist
_exptl_oxdiff_crystal_face_indexfrac_h
_exptl_oxdiff_crystal_face_indexfrac_k
_exptl_oxdiff_crystal_face_indexfrac_l
_exptl_oxdiff_crystal_face_x
_exptl_oxdiff_crystal_face_y
_exptl_oxdiff_crystal_face_z
1 -1 -1 0.1127 1.0004 -0.9979 -0.9933 0.0553 -0.0556 -0.0385
0 0 -1 0.0061 0.0004 -0.0013 -0.9997 0.0319 0.0109 0.0071
1 1 -1 0.1073 0.9998 1.0012 -0.9956 0.0293 -0.0712 0.0358
-1 2 0 0.1119 -1.0003 1.9962 -0.0076 -0.0364 0.0587 0.0828
-1 -1 1 0.1313 -0.9998 -1.0012 0.9956 -0.0293 0.0712 -0.0358
0 0 1 0.0201 -0.0004 0.0013 0.9997 -0.0319 -0.0109 -0.0071
-1 1 0 0.0850 -1.0000 0.9966 -0.0064 -0.0234 0.0665 0.0456

loop_
_geom_angle_atom_site_label_1
_geom_angle_atom_site_label_2
_geom_angle_atom_site_label_3
_geom_angle
C1 Ru1 P1 103.6(2)
C2 Ru1 P1 139.0(2)
C2 Ru1 C1 36.6(3)
C2 Ru1 C3 36.5(3)
C2 Ru1 C4 60.8(3)
C2 Ru1 C5 61.0(3)
C3 Ru1 P1 151.72(17)
C3 Ru1 C1 60.8(3)
C3 Ru1 C4 36.4(3)
C3 Ru1 C5 60.9(3)
C4 Ru1 P1 116.1(2)
C4 Ru1 C1 60.6(3)
C5 Ru1 P1 92.3(2)
C5 Ru1 C1 36.5(3)
C5 Ru1 C4 36.3(3)
C6 Ru1 P1 90.1(2)
C6 Ru1 C1 160.8(3)
C6 Ru1 C2 130.8(3)
C6 Ru1 C3 101.0(3)
C6 Ru1 C4 101.4(3)
C6 Ru1 C5 131.3(3)
C6 Ru1 C12 79.0(3)
C12 Ru1 P1 93.3(2)
C12 Ru1 C1 112.9(3)
C12 Ru1 C2 96.3(3)
C12 Ru1 C3 114.2(3)
C12 Ru1 C4 150.6(3)
C12 Ru1 C5 149.2(3)
C24 P1 Ru1 117.8(2)
C30 P1 Ru1 117.2(3)
C30 P1 C24 99.8(3)
C30 P1 C36 103.0(3)
C36 P1 Ru1 114.8(3)
C36 P1 C24 101.8(4)
C6 N1 C11 112.6(5)
C10 N1 C6 124.1(6)
C10 N1 C11 123.4(6)
C19 N2 C11 118.6(6)
C19 N2 C23 121.4(6)
C23 N2 C11 120.0(7)
Ru1 C1 H1 123.7
C2 C1 Ru1 70.2(4)
C2 C1 H1 126.3
C2 C1 C5 107.3(8)
C5 C1 Ru1 71.4(4)
C5 C1 H1 126.3
Ru1 C2 H2 120.2
C1 C2 Ru1 73.3(5)
C1 C2 H2 125.6
C3 C2 Ru1 72.6(5)
C3 C2 C1 108.8(7)
C3 C2 H2 125.6
Ru1 C3 H3 122.6
C2 C3 Ru1 70.8(5)
C2 C3 H3 126.2
C2 C3 C4 107.6(7)
C4 C3 Ru1 72.1(5)
C4 C3 H3 126.2
Ru1 C4 H4 122.6
C3 C4 Ru1 71.5(5)
C3 C4 H4 125.8
C5 C4 Ru1 71.8(5)
C5 C4 C3 108.4(8)
C5 C4 H4 125.8
Ru1 C5 H5 121.7
C1 C5 Ru1 72.1(4)
C1 C5 H5 126.1
C4 C5 Ru1 71.8(4)
C4 C5 C1 107.9(7)
C4 C5 H5 126.1
N1 C6 Ru1 116.5(5)
N1 C6 C7 114.2(6)
C7 C6 Ru1 129.3(5)
C6 C7 H7 118.3
C8 C7 C6 123.5(6)
C8 C7 H7 118.3
C7 C8 H8 120.7
C7 C8 C9 118.6(7)
C9 C8 H8 120.7
C8 C9 H9 120.1
C10 C9 C8 119.9(7)
C10 C9 H9 120.1
N1 C10 H10 120.1
C9 C10 N1 119.7(6)
C9 C10 H10 120.1
N1 C11 N2 115.9(6)
C12 C11 N1 117.9(6)
C12 C11 N2 125.7(7)
C11 C12 Ru1 114.0(5)
C11 C12 C13 119.7(6)
C13 C12 Ru1 125.7(4)
C14 C13 C12 121.7(8)
C18 C13 C12 120.2(8)
C18 C13 C14 118.0(8)
C13 C14 H14 119.4
C15 C14 C13 121.1(9)
C15 C14 H14 119.4
C14 C15 H15 119.3
C14 C15 C16 121.3(9)
C16 C15 H15 119.3
C15 C16 H16 120.4
C15 C16 C17 119.3(9)
C17 C16 H16 120.4
C16 C17 H17 120.0
C18 C17 C16 119.9(9)
C18 C17 H17 120.0
C13 C18 C17 120.2(8)
C13 C18 H18 119.9
C17 C18 H18 119.9
N2 C19 H19 120.2
N2 C19 C20 119.6(8)
C20 C19 H19 120.2
C19 C20 H20 120.0
C21 C20 C19 120.1(9)
C21 C20 H20 120.0
C20 C21 H21 120.3
C20 C21 C22 119.5(7)
C22 C21 H21 120.3
C21 C22 H22 120.3
C23 C22 C21 119.5(8)
C23 C22 H22 120.3
N2 C23 C22 119.9(10)
N2 C23 H23 120.1
C22 C23 H23 120.1
C25 C24 P1 117.8(7)
C25 C24 C29 117.7(7)
C29 C24 P1 124.4(5)
C24 C25 H25 119.4
C24 C25 C26 121.2(9)
C26 C25 H25 119.4
C25 C26 H26 120.5
C27 C26 C25 119.0(8)
C27 C26 H26 120.5
C26 C27 H27 119.7
C28 C27 C26 120.6(8)
C28 C27 H27 119.7
C27 C28 H28 119.7
C27 C28 C29 120.6(9)
C29 C28 H28 119.7
C24 C29 H29 119.5
C28 C29 C24 120.9(7)
C28 C29 H29 119.5
C31 C30 P1 120.5(6)
C31 C30 C35 118.1(7)
C35 C30 P1 121.4(6)
C30 C31 H31 119.8
C30 C31 C32 120.5(8)
C32 C31 H31 119.8
C31 C32 H32 119.1
C33 C32 C31 121.9(8)
C33 C32 H32 119.1
C32 C33 H33 120.5
C32 C33 C34 119.0(7)
C34 C33 H33 120.5
C33 C34 H34 120.2
C35 C34 C33 119.6(8)
C35 C34 H34 120.2
C30 C35 C34 120.8(8)
C30 C35 H35 119.6
C34 C35 H35 119.6
C37 C36 P1 125.6(6)
C37 C36 C41 118.5(7)
C41 C36 P1 115.8(5)
C36 C37 H37 119.6
C38 C37 C36 120.8(7)
C38 C37 H37 119.6
C37 C38 H38 119.6
C37 C38 C39 120.8(7)
C39 C38 H38 119.6
C38 C39 H39 120.0
C38 C39 C40 120.0(7)
C40 C39 H39 120.0
C39 C40 H40 120.5
C39 C40 C41 119.1(7)
C41 C40 H40 120.5
C36 C41 C40 120.7(6)
C36 C41 H41 119.7
C40 C41 H41 119.7
C42 Ru2 P2 138.9(2)
C42 Ru2 C43 36.4(3)
C42 Ru2 C45 61.8(3)
C43 Ru2 P2 103.8(2)
C44 Ru2 P2 93.5(2)
C44 Ru2 C42 60.8(3)
C44 Ru2 C43 36.9(3)
C44 Ru2 C45 37.1(3)
C45 Ru2 P2 117.3(2)
C45 Ru2 C43 62.3(3)
C46 Ru2 P2 153.23(18)
C46 Ru2 C42 37.5(3)
C46 Ru2 C43 62.1(3)
C46 Ru2 C44 61.3(3)
C46 Ru2 C45 36.7(3)
C47 Ru2 P2 89.3(2)
C47 Ru2 C42 131.8(3)
C47 Ru2 C43 161.9(3)
C47 Ru2 C44 131.4(3)
C47 Ru2 C45 100.6(3)
C47 Ru2 C46 100.8(3)
C47 Ru2 C53 78.4(3)
C53 Ru2 P2 95.0(2)
C53 Ru2 C42 94.4(3)
C53 Ru2 C43 112.3(3)
C53 Ru2 C44 149.1(3)
C53 Ru2 C45 147.7(3)
C53 Ru2 C46 111.2(3)
C65 P2 Ru2 117.8(3)
C71 P2 Ru2 114.9(3)
C71 P2 C65 102.1(3)
C71 P2 C77 103.1(4)
C77 P2 Ru2 117.0(2)
C77 P2 C65 99.4(3)
C47 N3 C52 111.9(5)
C51 N3 C47 123.0(6)
C51 N3 C52 125.1(5)
C60 N4 C52 118.5(7)
C64 N4 C52 120.1(6)
C64 N4 C60 121.2(7)
Ru2 C42 H42 122.7
C43 C42 Ru2 72.5(4)
C43 C42 H42 125.5
C43 C42 C46 109.0(6)
C46 C42 Ru2 70.9(4)
C46 C42 H42 125.5
Ru2 C43 H43 123.3
C42 C43 Ru2 71.0(4)
C42 C43 H43 126.8
C42 C43 C44 106.4(7)
C44 C43 Ru2 70.5(4)
C44 C43 H43 126.8
Ru2 C44 H44 121.9
C43 C44 Ru2 72.5(4)
C43 C44 H44 125.0
C43 C44 C45 110.0(6)
C45 C44 Ru2 72.2(4)
C45 C44 H44 125.0
Ru2 C45 H45 123.4
C44 C45 Ru2 70.7(5)
C44 C45 H45 126.8
C46 C45 Ru2 70.8(5)
C46 C45 C44 106.5(7)
C46 C45 H45 126.8
Ru2 C46 H46 121.7
C42 C46 Ru2 71.6(5)
C42 C46 H46 125.9
C45 C46 Ru2 72.5(5)
C45 C46 C42 108.1(7)
C45 C46 H46 125.9
N3 C47 Ru2 116.9(5)
N3 C47 C48 114.4(6)
C48 C47 Ru2 128.7(5)
C47 C48 H48 118.1
C49 C48 C47 123.9(7)
C49 C48 H48 118.1
C48 C49 H49 121.0
C48 C49 C50 118.1(7)
C50 C49 H49 121.0
C49 C50 H50 120.2
C51 C50 C49 119.7(7)
C51 C50 H50 120.2
N3 C51 H51 119.5
C50 C51 N3 120.9(6)
C50 C51 H51 119.5
N3 C52 N4 114.3(5)
C53 C52 N3 118.1(6)
C53 C52 N4 127.4(7)
C52 C53 Ru2 114.7(6)
C52 C53 C54 118.3(6)
C54 C53 Ru2 126.9(5)
C55 C54 C53 119.2(8)
C55 C54 C59 116.7(8)
C59 C54 C53 124.1(8)
C54 C55 H55 119.6
C54 C55 C56 120.7(10)
C56 C55 H55 119.6
C55 C56 H56 120.2
C57 C56 C55 119.6(9)
C57 C56 H56 120.2
C56 C57 H57 120.0
C58 C57 C56 119.9(9)
C58 C57 H57 120.0
C57 C58 H58 119.3
C57 C58 C59 121.3(10)
C59 C58 H58 119.4
C54 C59 H59 119.2
C58 C59 C54 121.7(9)
C58 C59 H59 119.2
N4 C60 H60 120.0
N4 C60 C61 120.0(9)
C61 C60 H60 120.0
C60 C61 H61 120.7
C62 C61 C60 118.7(8)
C62 C61 H61 120.7
C61 C62 H62 119.3
C63 C62 C61 121.4(7)
C63 C62 H62 119.3
C62 C63 H63 121.0
C62 C63 C64 118.0(9)
C64 C63 H63 121.0
N4 C64 C63 120.7(8)
N4 C64 H64 119.7
C63 C64 H64 119.7
C66 C65 P2 119.6(6)
C70 C65 P2 121.6(7)
C70 C65 C66 118.7(7)
C65 C66 H66 120.0
C67 C66 C65 120.0(8)
C67 C66 H66 120.0
C66 C67 H67 120.2
C66 C67 C68 119.7(8)
C68 C67 H67 120.2
C67 C68 H68 120.0
C69 C68 C67 120.0(7)
C69 C68 H68 120.0
C68 C69 H69 119.5
C68 C69 C70 120.9(8)
C70 C69 H69 119.5
C65 C70 C69 120.7(8)
C65 C70 H70 119.7
C69 C70 H70 119.7
C72 C71 P2 117.0(5)
C76 C71 P2 124.8(6)
C76 C71 C72 118.2(7)
C71 C72 H72 119.7
C73 C72 C71 120.7(6)
C73 C72 H72 119.7
C72 C73 H73 119.1
C72 C73 C74 121.8(7)
C74 C73 H73 119.1
C73 C74 H74 120.8
C75 C74 C73 118.3(7)
C75 C74 H74 120.8
C74 C75 H75 119.8
C74 C75 C76 120.3(6)
C76 C75 H75 119.8
C71 C76 C75 120.7(7)
C71 C76 H76 119.7
C75 C76 H76 119.7
C78 C77 P2 122.5(5)
C78 C77 C82 119.1(7)
C82 C77 P2 118.2(6)
C77 C78 H78 119.8
C77 C78 C79 120.3(7)
C79 C78 H78 119.8
C78 C79 H79 120.3
C80 C79 C78 119.4(9)
C80 C79 H79 120.3
C79 C80 H80 120.0
C79 C80 C81 119.9(8)
C81 C80 H80 120.0
C80 C81 H81 119.7
C82 C81 C80 120.6(7)
C82 C81 H81 119.7
C77 C82 H82 119.7
C81 C82 C77 120.5(8)
C81 C82 H82 119.7
C87 N5 C83 116.0(9)
N5 C83 H83 117.5
N5 C83 C84 125.0(9)
C84 C83 H83 117.5
C83 C84 H84 121.4
C85 C84 C83 117.2(10)
C85 C84 H84 121.4
C84 C85 H85 120.1
C84 C85 C86 119.8(10)
C86 C85 H85 120.1
C85 C86 H86 121.7
C87 C86 C85 116.5(10)
C87 C86 H86 121.7
N5 C87 C86 125.0(11)
N5 C87 H87 117.5
C86 C87 H87 117.5
F6 B2 F5 108.0(8)
F6 B2 F7 109.5(9)
F6 B2 F8 112.3(10)
F7 B2 F5 108.9(8)
F8 B2 F5 110.8(9)
F8 B2 F7 107.3(8)
F1 B1 F2 106.2(8)
F1 B1 F3 111.9(6)
F2 B1 F3 107.3(8)
F4 B1 F1 110.6(8)
F4 B1 F2 110.7(7)
F4 B1 F3 110.1(8)

loop_
_geom_bond_atom_site_label_1
_geom_bond_atom_site_label_2
_geom_bond_distance
Ru1 P1 2.267(2)
Ru1 C1 2.266(7)
Ru1 C2 2.226(8)
Ru1 C3 2.250(9)
Ru1 C4 2.258(9)
Ru1 C5 2.258(6)
Ru1 C6 2.011(7)
Ru1 C12 2.057(6)
P1 C24 1.854(8)
P1 C30 1.848(7)
P1 C36 1.848(8)
N1 C6 1.394(8)
N1 C10 1.366(8)
N1 C11 1.423(10)
N2 C11 1.449(7)
N2 C19 1.346(12)
N2 C23 1.354(10)
C1 H1 0.9500
C1 C2 1.410(11)
C1 C5 1.417(10)
C2 H2 0.9500
C2 C3 1.403(12)
C3 H3 0.9500
C3 C4 1.409(10)
C4 H4 0.9500
C4 C5 1.408(12)
C5 H5 0.9500
C6 C7 1.395(10)
C7 H7 0.9500
C7 C8 1.386(9)
C8 H8 0.9500
C8 C9 1.393(9)
C9 H9 0.9500
C9 C10 1.363(11)
C10 H10 0.9500
C11 C12 1.344(9)
C12 C13 1.494(10)
C13 C14 1.417(11)
C13 C18 1.390(12)
C14 H14 0.9500
C14 C15 1.360(11)
C15 H15 0.9500
C15 C16 1.363(14)
C16 H16 0.9500
C16 C17 1.411(12)
C17 H17 0.9500
C17 C18 1.398(11)
C18 H18 0.9500
C19 H19 0.9500
C19 C20 1.374(9)
C20 H20 0.9500
C20 C21 1.359(12)
C21 H21 0.9500
C21 C22 1.391(14)
C22 H22 0.9500
C22 C23 1.361(10)
C23 H23 0.9500
C24 C25 1.384(10)
C24 C29 1.395(11)
C25 H25 0.9500
C25 C26 1.400(11)
C26 H26 0.9500
C26 C27 1.374(13)
C27 H27 0.9500
C27 C28 1.361(10)
C28 H28 0.9500
C28 C29 1.373(10)
C29 H29 0.9500
C30 C31 1.366(12)
C30 C35 1.393(11)
C31 H31 0.9500
C31 C32 1.409(10)
C32 H32 0.9500
C32 C33 1.328(12)
C33 H33 0.9500
C33 C34 1.401(12)
C34 H34 0.9500
C34 C35 1.399(10)
C35 H35 0.9500
C36 C37 1.388(9)
C36 C41 1.395(10)
C37 H37 0.9500
C37 C38 1.366(11)
C38 H38 0.9500
C38 C39 1.382(11)
C39 H39 0.9500
C39 C40 1.382(9)
C40 H40 0.9500
C40 C41 1.398(11)
C41 H41 0.9500
Ru2 P2 2.271(2)
Ru2 C42 2.247(8)
Ru2 C43 2.266(7)
Ru2 C44 2.240(7)
Ru2 C45 2.259(8)
Ru2 C46 2.237(10)
Ru2 C47 2.013(7)
Ru2 C53 2.031(7)
P2 C65 1.846(8)
P2 C71 1.835(8)
P2 C77 1.842(8)
N3 C47 1.381(8)
N3 C51 1.377(8)
N3 C52 1.410(9)
N4 C52 1.458(7)
N4 C60 1.362(10)
N4 C64 1.344(12)
C42 H42 0.9500
C42 C43 1.411(10)
C42 C46 1.441(12)
C43 H43 0.9500
C43 C44 1.427(11)
C44 H44 0.9500
C44 C45 1.432(12)
C45 H45 0.9500
C45 C46 1.417(10)
C46 H46 0.9500
C47 C48 1.406(11)
C48 H48 0.9500
C48 C49 1.370(10)
C49 H49 0.9500
C49 C50 1.408(9)
C50 H50 0.9500
C50 C51 1.337(11)
C51 H51 0.9500
C52 C53 1.336(9)
C53 C54 1.481(10)
C54 C55 1.398(12)
C54 C59 1.410(12)
C55 H55 0.9500
C55 C56 1.410(12)
C56 H56 0.9500
C56 C57 1.402(14)
C57 H57 0.9500
C57 C58 1.335(12)
C58 H58 0.9500
C58 C59 1.383(11)
C59 H59 0.9500
C60 H60 0.9500
C60 C61 1.388(10)
C61 H61 0.9500
C61 C62 1.379(14)
C62 H62 0.9500
C62 C63 1.379(12)
C63 H63 0.9500
C63 C64 1.398(9)
C64 H64 0.9500
C65 C66 1.425(12)
C65 C70 1.383(12)
C66 H66 0.9500
C66 C67 1.389(9)
C67 H67 0.9500
C67 C68 1.408(11)
C68 H68 0.9500
C68 C69 1.366(12)
C69 H69 0.9500
C69 C70 1.390(10)
C70 H70 0.9500
C71 C72 1.397(10)
C71 C76 1.389(8)
C72 H72 0.9500
C72 C73 1.370(11)
C73 H73 0.9500
C73 C74 1.390(9)
C74 H74 0.9500
C74 C75 1.381(11)
C75 H75 0.9500
C75 C76 1.409(10)
C76 H76 0.9500
C77 C78 1.401(11)
C77 C82 1.402(10)
C78 H78 0.9500
C78 C79 1.407(10)
C79 H79 0.9500
C79 C80 1.394(10)
C80 H80 0.9500
C80 C81 1.400(13)
C81 H81 0.9500
C81 C82 1.372(10)
C82 H82 0.9500
N5 C83 1.341(11)
N5 C87 1.327(12)
C83 H83 0.9500
C83 C84 1.377(12)
C84 H84 0.9500
C84 C85 1.373(13)
C85 H85 0.9500
C85 C86 1.417(12)
C86 H86 0.9500
C86 C87 1.377(14)
C87 H87 0.9500
F5 B2 1.387(12)
F6 B2 1.324(13)
F7 B2 1.364(10)
F8 B2 1.351(13)
F1 B1 1.385(10)
F2 B1 1.398(12)
F3 B1 1.413(10)
F4 B1 1.330(10)

loop_
_geom_torsion_atom_site_label_1
_geom_torsion_atom_site_label_2
_geom_torsion_atom_site_label_3
_geom_torsion_atom_site_label_4
_geom_torsion
Ru1 P1 C24 C25 -67.6(6)
Ru1 P1 C24 C29 107.5(5)
Ru1 P1 C30 C31 -17.0(6)
Ru1 P1 C30 C35 162.4(5)
Ru1 P1 C36 C37 132.2(7)
Ru1 P1 C36 C41 -47.6(7)
Ru1 C1 C2 C3 64.5(5)
Ru1 C1 C5 C4 -63.4(5)
Ru1 C2 C3 C4 63.1(6)
Ru1 C3 C4 C5 62.7(6)
Ru1 C4 C5 C1 63.5(5)
Ru1 C6 C7 C8 179.9(6)
Ru1 C12 C13 C14 -76.3(8)
Ru1 C12 C13 C18 103.0(8)
P1 C24 C25 C26 174.4(5)
P1 C24 C29 C28 -173.2(5)
P1 C30 C31 C32 -179.7(5)
P1 C30 C35 C34 -179.4(5)
P1 C36 C37 C38 179.2(7)
P1 C36 C41 C40 -176.0(6)
N1 C6 C7 C8 -1.5(12)
N1 C11 C12 Ru1 0.6(10)
N1 C11 C12 C13 -171.1(7)
N2 C11 C12 Ru1 172.1(6)
N2 C11 C12 C13 0.4(13)
N2 C19 C20 C21 -3.6(12)
C1 C2 C3 Ru1 -64.9(6)
C1 C2 C3 C4 -1.7(9)
C2 C1 C5 Ru1 61.3(5)
C2 C1 C5 C4 -2.1(9)
C2 C3 C4 Ru1 -62.3(6)
C2 C3 C4 C5 0.4(9)
C3 C4 C5 Ru1 -62.5(5)
C3 C4 C5 C1 1.0(9)
C5 C1 C2 Ru1 -62.1(5)
C5 C1 C2 C3 2.3(9)
C6 N1 C10 C9 2.4(13)
C6 N1 C11 N2 -171.8(7)
C6 N1 C11 C12 0.5(10)
C6 C7 C8 C9 2.7(12)
C7 C8 C9 C10 -1.3(12)
C8 C9 C10 N1 -1.1(13)
C10 N1 C6 Ru1 177.7(6)
C10 N1 C6 C7 -1.1(12)
C10 N1 C11 N2 9.2(11)
C10 N1 C11 C12 -178.5(8)
C11 N1 C6 Ru1 -1.3(9)
C11 N1 C6 C7 179.9(7)
C11 N1 C10 C9 -178.7(7)
C11 N2 C19 C20 -176.0(7)
C11 N2 C23 C22 177.2(7)
C11 C12 C13 C14 94.3(9)
C11 C12 C13 C18 -86.4(9)
C12 C13 C14 C15 175.8(6)
C12 C13 C18 C17 -177.3(5)
C13 C14 C15 C16 1.9(10)
C14 C13 C18 C17 2.0(9)
C14 C15 C16 C17 1.4(11)
C15 C16 C17 C18 -2.9(10)
C16 C17 C18 C13 1.2(9)
C18 C13 C14 C15 -3.5(9)
C19 N2 C11 N1 -107.6(9)
C19 N2 C11 C12 80.8(11)
C19 N2 C23 C22 -1.2(12)
C19 C20 C21 C22 3.5(13)
C20 C21 C22 C23 -2.3(14)
C21 C22 C23 N2 1.1(12)
C23 N2 C11 N1 74.0(9)
C23 N2 C11 C12 -97.7(10)
C23 N2 C19 C20 2.4(12)
C24 P1 C30 C31 -145.4(6)
C24 P1 C30 C35 34.0(6)
C24 P1 C36 C37 -99.5(8)
C24 P1 C36 C41 80.8(7)
C24 C25 C26 C27 -0.1(11)
C25 C24 C29 C28 1.9(10)
C25 C26 C27 C28 0.5(11)
C26 C27 C28 C29 0.3(11)
C27 C28 C29 C24 -1.5(10)
C29 C24 C25 C26 -1.1(10)
C30 P1 C24 C25 60.4(6)
C30 P1 C24 C29 -124.5(6)
C30 P1 C36 C37 3.7(8)
C30 P1 C36 C41 -176.1(7)
C30 C31 C32 C33 -2.6(10)
C31 C30 C35 C34 0.1(10)
C31 C32 C33 C34 3.3(10)
C32 C33 C34 C35 -2.3(10)
C33 C34 C35 C30 0.7(10)
C35 C30 C31 C32 0.8(10)
C36 P1 C24 C25 166.0(5)
C36 P1 C24 C29 -18.9(6)
C36 P1 C30 C31 110.0(6)
C36 P1 C30 C35 -70.6(6)
C36 C37 C38 C39 -1.3(14)
C37 C36 C41 C40 4.3(12)
C37 C38 C39 C40 0.4(14)
C38 C39 C40 C41 2.7(13)
C39 C40 C41 C36 -5.1(13)
C41 C36 C37 C38 -1.1(13)
Ru2 P2 C65 C66 21.5(6)
Ru2 P2 C65 C70 -159.6(5)
Ru2 P2 C71 C72 48.8(7)
Ru2 P2 C71 C76 -132.5(7)
Ru2 P2 C77 C78 -107.4(6)
Ru2 P2 C77 C82 68.6(6)
Ru2 C42 C43 C44 62.1(5)
Ru2 C42 C46 C45 -63.7(6)
Ru2 C43 C44 C45 62.9(5)
Ru2 C44 C45 C46 62.2(5)
Ru2 C45 C46 C42 63.2(6)
Ru2 C47 C48 C49 -178.0(7)
Ru2 C53 C54 C55 78.3(8)
Ru2 C53 C54 C59 -100.1(8)
P2 C65 C66 C67 178.6(5)
P2 C65 C70 C69 -179.5(5)
P2 C71 C72 C73 177.1(7)
P2 C71 C76 C75 -177.5(6)
P2 C77 C78 C79 175.1(5)
P2 C77 C82 C81 -173.8(5)
N3 C47 C48 C49 -1.4(12)
N3 C52 C53 Ru2 0.1(10)
N3 C52 C53 C54 176.6(7)
N4 C52 C53 Ru2 -175.5(6)
N4 C52 C53 C54 1.1(13)
N4 C60 C61 C62 2.7(13)
C42 C43 C44 Ru2 -62.4(5)
C42 C43 C44 C45 0.5(9)
C43 C42 C46 Ru2 62.9(6)
C43 C42 C46 C45 -0.8(9)
C43 C44 C45 Ru2 -63.1(6)
C43 C44 C45 C46 -0.9(9)
C44 C45 C46 Ru2 -62.1(5)
C44 C45 C46 C42 1.0(9)
C46 C42 C43 Ru2 -61.9(5)
C46 C42 C43 C44 0.2(9)
C47 N3 C51 C50 -2.7(13)
C47 N3 C52 N4 177.0(7)
C47 N3 C52 C53 0.9(10)
C47 C48 C49 C50 -1.2(13)
C48 C49 C50 C51 2.0(13)
C49 C50 C51 N3 -0.1(13)
C51 N3 C47 Ru2 -179.6(6)
C51 N3 C47 C48 3.4(11)
C51 N3 C52 N4 -4.9(11)
C51 N3 C52 C53 179.0(8)
C52 N3 C47 Ru2 -1.5(8)
C52 N3 C47 C48 -178.6(7)
C52 N3 C51 C50 179.4(8)
C52 N4 C60 C61 -178.7(7)
C52 N4 C64 C63 178.0(7)
C52 C53 C54 C55 -97.7(9)
C52 C53 C54 C59 83.8(9)
C53 C54 C55 C56 -176.7(6)
C53 C54 C59 C58 177.3(5)
C54 C55 C56 C57 -1.1(10)
C55 C54 C59 C58 -1.2(9)
C55 C56 C57 C58 -0.5(11)
C56 C57 C58 C59 1.2(10)
C57 C58 C59 C54 -0.3(9)
C59 C54 C55 C56 1.9(9)
C60 N4 C52 N3 -81.7(9)
C60 N4 C52 C53 93.9(10)
C60 N4 C64 C63 2.9(12)
C60 C61 C62 C63 -1.4(13)
C61 C62 C63 C64 0.7(12)
C62 C63 C64 N4 -1.4(12)
C64 N4 C52 N3 103.0(9)
C64 N4 C52 C53 -81.3(11)
C64 N4 C60 C61 -3.5(12)
C65 P2 C71 C72 177.6(7)
C65 P2 C71 C76 -3.7(8)
C65 P2 C77 C78 124.7(6)
C65 P2 C77 C82 -59.3(6)
C65 C66 C67 C68 0.9(9)
C66 C65 C70 C69 -0.6(10)
C66 C67 C68 C69 -0.7(10)
C67 C68 C69 C70 -0.3(10)
C68 C69 C70 C65 0.9(10)
C70 C65 C66 C67 -0.3(10)
C71 P2 C65 C66 -105.4(6)
C71 P2 C65 C70 73.5(6)
C71 P2 C77 C78 19.8(6)
C71 P2 C77 C82 -164.2(5)
C71 C72 C73 C74 0.5(13)
C72 C71 C76 C75 1.2(12)
C72 C73 C74 C75 1.1(12)
C73 C74 C75 C76 -1.5(12)
C74 C75 C76 C71 0.4(13)
C76 C71 C72 C73 -1.6(12)
C77 P2 C65 C66 148.9(5)
C77 P2 C65 C70 -32.2(6)
C77 P2 C71 C72 -79.6(7)
C77 P2 C71 C76 99.1(7)
C77 C78 C79 C80 -1.5(10)
C78 C77 C82 C81 2.3(10)
C78 C79 C80 C81 2.4(11)
C79 C80 C81 C82 -1.0(11)
C80 C81 C82 C77 -1.4(11)
C82 C77 C78 C79 -0.9(10)
N5 C83 C84 C85 4.3(16)
C83 N5 C87 C86 4.4(17)
C83 C84 C85 C86 2.5(18)
C84 C85 C86 C87 -5.3(19)
C85 C86 C87 N5 2(2)
C87 N5 C83 C84 -7.6(16)

loop_
_diffrn_oxdiff_twin_id
_diffrn_oxdiff_twin_ratio
_diffrn_oxdiff_twin_reflns_isolated
_diffrn_oxdiff_twin_reflns_overlapped
1 0.5655 2644 19992
2 0.4345 2649 19992
